data_4109350
loop_
_publ_author_name
'Da-Wei Fu'
'Yu-Mei Song'
'Guo-Xi Wang'
'Qiong Ye'
'Ren-Gen Xiong'
'Tomoyuki Akutagawa'
'Takayoshi Nakamura'
'Philip Wai Hong Chan'
'Songping D. Huang'

_publ_section_title
;
 Dielectric Anisotropy of a Homochiral Trinuclear Nickel(II) Complex
;
_journal_name_full 'Journal of the American Chemical Society'
_journal_page_first 5346
_journal_page_last 5347
_journal_paper_doi 10.1021/ja0701816
_journal_volume 129
_journal_year 2007
_chemical_absolute_configuration unk
_chemical_formula_sum 'C54 H85 Cl4 N6 Ni3 O34'
_chemical_formula_weight 1681.22
_chemical_name_systematic
; 
 ? 
;
_space_group_IT_number 4
_symmetry_cell_setting monoclinic
_symmetry_space_group_name_Hall 'P 2yb'
_symmetry_space_group_name_H-M 'P 1 21 1'
_atom_sites_solution_hydrogens geom
_atom_sites_solution_primary direct
_atom_sites_solution_secondary difmap
_audit_creation_method SHELXL-97
_cell_angle_alpha 90.00
_cell_angle_beta 99.081(5)
_cell_angle_gamma 90.00
_cell_formula_units_Z 2
_cell_length_a 13.554(5)
_cell_length_b 12.809(5)
_cell_length_c 22.151(8)
_cell_measurement_reflns_used 7291
_cell_measurement_temperature 298(2)
_cell_measurement_theta_max 25.43
_cell_measurement_theta_min 2.11
_cell_volume 3798(2)
_computing_cell_refinement SMART
_computing_data_collection 'SMART (Bruker, 2000)'
_computing_data_reduction 'SAINT (Bruker, 2000)'
_computing_molecular_graphics SHELXTL
_computing_publication_material SHELXTL
_computing_structure_refinement SHELXTL
_computing_structure_solution 'SHELXTL (Bruker, 2000)'
_diffrn_ambient_temperature 298(2)
_diffrn_measured_fraction_theta_full 0.998
_diffrn_measured_fraction_theta_max 0.998
_diffrn_measurement_device_type 'Bruker Smart Aepex CCD'
_diffrn_measurement_method 'phi and omega scans'
_diffrn_radiation_monochromator graphite
_diffrn_radiation_source 'sealed tube'
_diffrn_radiation_type MoK\a
_diffrn_radiation_wavelength 0.71073
_diffrn_reflns_av_R_equivalents 0.0423
_diffrn_reflns_av_sigmaI/netI 0.0894
_diffrn_reflns_limit_h_max 16
_diffrn_reflns_limit_h_min -16
_diffrn_reflns_limit_k_max 15
_diffrn_reflns_limit_k_min -10
_diffrn_reflns_limit_l_max 27
_diffrn_reflns_limit_l_min -27
_diffrn_reflns_number 20985
_diffrn_reflns_theta_full 26.00
_diffrn_reflns_theta_max 26.00
_diffrn_reflns_theta_min 1.65
_exptl_absorpt_coefficient_mu 0.965
_exptl_absorpt_correction_T_max 0.79
_exptl_absorpt_correction_T_min 0.76
_exptl_absorpt_correction_type multi-scan
_exptl_absorpt_process_details 'SADABS; Bruker, 2000)'
_exptl_crystal_colour pale_green
_exptl_crystal_density_diffrn 1.470
_exptl_crystal_description block
_exptl_crystal_F_000 1752
_exptl_crystal_size_max 0.30
_exptl_crystal_size_mid 0.26
_exptl_crystal_size_min 0.24
_refine_diff_density_max 0.544
_refine_diff_density_min -0.592
_refine_diff_density_rms 0.081
_refine_ls_abs_structure_details 'Flack H D (1983), Acta Cryst. A39, 876-881'
_refine_ls_abs_structure_Flack 0.042(17)
_refine_ls_extinction_method none
_refine_ls_goodness_of_fit_ref 1.033
_refine_ls_hydrogen_treatment constr
_refine_ls_matrix_type full
_refine_ls_number_parameters 925
_refine_ls_number_reflns 10599
_refine_ls_number_restraints 1
_refine_ls_restrained_S_all 1.033
_refine_ls_R_factor_all 0.0872
_refine_ls_R_factor_gt 0.0643
_refine_ls_shift/su_max 0.000
_refine_ls_shift/su_mean 0.000
_refine_ls_structure_factor_coef Fsqd
_refine_ls_weighting_details 'calc w=1/[\s^2^(Fo^2^)+(0.07P)^2^+1.95P] where P=(Fo^2^+2Fc^2^)/3'
_refine_ls_weighting_scheme calc
_refine_ls_wR_factor_gt 0.1364
_refine_ls_wR_factor_ref 0.1427
_reflns_number_gt 8141
_reflns_number_total 10599
_reflns_threshold_expression >2sigma(I)
_cod_data_source_file ja0701816si20070311_090622.cif
_cod_data_source_block Compound1
_cod_original_sg_symbol_H-M 'P 1 21 1 '
_cod_database_code 4109350

loop_
_symmetry_equiv_pos_as_xyz
'x, y, z'
'-x, y+1/2, -z'

loop_
_atom_site_label
_atom_site_type_symbol
_atom_site_fract_x
_atom_site_fract_y
_atom_site_fract_z
_atom_site_U_iso_or_equiv
_atom_site_adp_type
_atom_site_occupancy
_atom_site_symmetry_multiplicity
_atom_site_calc_flag
_atom_site_refinement_flags
C1 C 0.6184(6) 0.1726(7) 0.2695(3) 0.043(2) Uani 1 1 d .
C2 C 0.6111(6) 0.2700(7) 0.2962(3) 0.0429(18) Uani 1 1 d .
C3 C 0.5746(6) 0.3537(7) 0.2611(3) 0.0396(18) Uani 1 1 d .
C4 C 0.5493(7) 0.3465(8) 0.1945(4) 0.055(2) Uani 1 1 d .
C5 C 0.5667(5) 0.2472(6) 0.1697(3) 0.0359(17) Uani 1 1 d .
C6 C 0.5981(6) 0.1578(6) 0.2042(3) 0.0387(18) Uani 1 1 d .
C7 C 0.6075(6) 0.0502(6) 0.1766(4) 0.0390(18) Uani 1 1 d .
H7A H 0.6346 0.0022 0.2082 0.059 Uiso 1 1 calc R
H7B H 0.6511 0.0540 0.1464 0.059 Uiso 1 1 calc R
H7C H 0.5428 0.0264 0.1577 0.059 Uiso 1 1 calc R
C8 C 0.6295(6) 0.2807(7) 0.3668(3) 0.044(2) Uani 1 1 d .
H8A H 0.6993 0.2924 0.3808 0.066 Uiso 1 1 calc R
H8B H 0.6088 0.2177 0.3847 0.066 Uiso 1 1 calc R
H8C H 0.5916 0.3385 0.3785 0.066 Uiso 1 1 calc R
C9 C 0.5175(7) 0.4385(7) 0.1493(4) 0.054(2) Uani 1 1 d .
H9A H 0.5619 0.4418 0.1196 0.081 Uiso 1 1 calc R
H9B H 0.5207 0.5030 0.1716 0.081 Uiso 1 1 calc R
H9C H 0.4504 0.4272 0.1289 0.081 Uiso 1 1 calc R
C10 C 0.6787(7) 0.0849(7) 0.3103(4) 0.050(2) Uani 1 1 d .
H10A H 0.7300 0.0574 0.2888 0.060 Uiso 1 1 calc R
H10B H 0.7118 0.1164 0.3479 0.060 Uiso 1 1 calc R
C11 C 0.5808(6) 0.4650(7) 0.2941(4) 0.047(2) Uani 1 1 d .
H11A H 0.6364 0.4652 0.3276 0.057 Uiso 1 1 calc R
H11B H 0.5931 0.5186 0.2653 0.057 Uiso 1 1 calc R
C12 C 0.5617(5) 0.2338(7) 0.1002(3) 0.040(2) Uani 1 1 d .
H12A H 0.5977 0.2909 0.0849 0.048 Uiso 1 1 calc R
H12B H 0.5955 0.1695 0.0927 0.048 Uiso 1 1 calc R
C13 C 0.6812(5) -0.0947(7) 0.3552(4) 0.0416(18) Uani 1 1 d .
H13A H 0.7417 -0.0667 0.3789 0.050 Uiso 1 1 calc R
H13B H 0.6988 -0.1423 0.3245 0.050 Uiso 1 1 calc R
C14 C 0.6133(6) -0.1484(6) 0.3968(4) 0.0417(19) Uani 1 1 d .
H14A H 0.5962 -0.2183 0.3819 0.050 Uiso 1 1 calc R
H14B H 0.6490 -0.1538 0.4382 0.050 Uiso 1 1 calc R
C15 C 0.5203(6) -0.0861(7) 0.3966(4) 0.045(2) Uani 1 1 d .
H15A H 0.5067 -0.0756 0.4379 0.054 Uiso 1 1 calc R
H15B H 0.4634 -0.1205 0.3727 0.054 Uiso 1 1 calc R
C16 C 0.5425(5) 0.0159(7) 0.3679(4) 0.0420(18) Uani 1 1 d .
H16 H 0.5734 0.0646 0.3994 0.050 Uiso 1 1 calc R
C17 C 0.4440(5) 0.0641(6) 0.3325(3) 0.0304(15) Uani 1 1 d .
C18 C 0.5017(6) 0.5917(7) 0.3532(3) 0.0407(19) Uani 1 1 d .
H18A H 0.5567 0.6312 0.3416 0.049 Uiso 1 1 calc R
H18B H 0.5154 0.5785 0.3969 0.049 Uiso 1 1 calc R
C19 C 0.4035(6) 0.6514(7) 0.3366(4) 0.043(2) Uani 1 1 d .
H19 H 0.3942 0.7223 0.3427 0.052 Uiso 1 1 calc R
C20 C 0.3249(6) 0.5760(8) 0.3086(4) 0.048(2) Uani 1 1 d .
H20A H 0.2739 0.6101 0.2796 0.057 Uiso 1 1 calc R
H20B H 0.2939 0.5405 0.3394 0.057 Uiso 1 1 calc R
C21 C 0.3925(5) 0.4974(6) 0.2750(4) 0.0407(18) Uani 1 1 d .
H21 H 0.4029 0.5242 0.2351 0.049 Uiso 1 1 calc R
C22 C 0.3405(6) 0.3912(7) 0.2693(4) 0.0410(18) Uani 1 1 d .
C23 C 0.4490(6) 0.2481(7) -0.0037(3) 0.046(2) Uani 1 1 d .
H23A H 0.5032 0.2133 -0.0195 0.056 Uiso 1 1 calc R
H23B H 0.4502 0.3219 -0.0134 0.056 Uiso 1 1 calc R
C24 C 0.3464(6) 0.1983(8) -0.0295(4) 0.051(2) Uani 1 1 d .
H24 H 0.3009 0.2163 -0.0638 0.061 Uiso 1 1 calc R
C25 C 0.3414(7) 0.1167(7) 0.0144(3) 0.052(2) Uani 1 1 d .
H25 H 0.3006 0.0586 0.0054 0.062 Uiso 1 1 calc R
C26 C 0.4038(5) 0.1299(6) 0.0738(3) 0.0370(18) Uani 1 1 d .
H26 H 0.4520 0.0727 0.0819 0.044 Uiso 1 1 calc R
C27 C 0.3471(6) 0.1433(7) 0.1255(4) 0.0421(19) Uani 1 1 d .
C28 C -0.0570(4) 0.0278(4) 0.33725(15) 0.0374(17) Uani 1 1 d G
C29 C -0.0679(4) 0.1357(4) 0.33607(16) 0.0419(19) Uani 1 1 d G
C30 C -0.0986(4) 0.1867(3) 0.2809(2) 0.0426(19) Uani 1 1 d G
C31 C -0.1185(4) 0.1297(4) 0.22694(16) 0.0422(19) Uani 1 1 d G
C32 C -0.1076(4) 0.0218(4) 0.22812(15) 0.0391(18) Uani 1 1 d G
C33 C -0.0769(4) -0.0292(3) 0.2833(2) 0.0419(19) Uani 1 1 d G
C34 C -0.0368(5) 0.2027(7) 0.3945(3) 0.0386(17) Uani 1 1 d .
H34A H -0.0927 0.2099 0.4159 0.058 Uiso 1 1 calc R
H34B H -0.0158 0.2705 0.3830 0.058 Uiso 1 1 calc R
H34C H 0.0173 0.1692 0.4205 0.058 Uiso 1 1 calc R
C35 C -0.1581(5) 0.1858(6) 0.1673(3) 0.0369(17) Uani 1 1 d .
H35A H -0.1101 0.1805 0.1399 0.055 Uiso 1 1 calc R
H35B H -0.1694 0.2580 0.1755 0.055 Uiso 1 1 calc R
H35C H -0.2198 0.1542 0.1489 0.055 Uiso 1 1 calc R
C36 C -0.0779(6) -0.1512(6) 0.2844(4) 0.048(2) Uani 1 1 d .
H36A H -0.1456 -0.1755 0.2810 0.071 Uiso 1 1 calc R
H36B H -0.0403 -0.1755 0.3222 0.071 Uiso 1 1 calc R
H36C H -0.0485 -0.1776 0.2508 0.071 Uiso 1 1 calc R
C37 C -0.0341(5) -0.0299(7) 0.3999(3) 0.0374(17) Uani 1 1 d .
H37A H -0.0651 0.0083 0.4297 0.045 Uiso 1 1 calc R
H37B H -0.0644 -0.0986 0.3955 0.045 Uiso 1 1 calc R
C38 C -0.1353(5) -0.0465(6) 0.1683(3) 0.0353(17) Uani 1 1 d .
H38A H -0.1710 -0.1082 0.1784 0.042 Uiso 1 1 calc R
H38B H -0.1803 -0.0067 0.1385 0.042 Uiso 1 1 calc R
C39 C -0.1438(5) 0.2958(6) 0.2821(3) 0.0352(17) Uani 1 1 d .
H39A H -0.2098 0.2935 0.2577 0.042 Uiso 1 1 calc R
H39B H -0.1530 0.3101 0.3238 0.042 Uiso 1 1 calc R
C40 C 0.0933(6) -0.1136(7) 0.4820(3) 0.044(2) Uani 1 1 d .
H40A H 0.0803 -0.0758 0.5179 0.053 Uiso 1 1 calc R
H40B H 0.0503 -0.1744 0.4762 0.053 Uiso 1 1 calc R
C41 C 0.2002(6) -0.1437(7) 0.4877(3) 0.0417(19) Uani 1 1 d .
H41A H 0.2081 -0.2141 0.5038 0.050 Uiso 1 1 calc R
H41B H 0.2393 -0.0976 0.5170 0.050 Uiso 1 1 calc R
C42 C 0.2424(6) -0.1391(7) 0.4268(3) 0.043(2) Uani 1 1 d .
H42A H 0.3003 -0.0937 0.4296 0.052 Uiso 1 1 calc R
H42B H 0.2595 -0.2079 0.4133 0.052 Uiso 1 1 calc R
C43 C 0.1518(5) -0.0930(6) 0.3850(3) 0.0334(16) Uani 1 1 d .
H43 H 0.1179 -0.1468 0.3578 0.040 Uiso 1 1 calc R
C44 C 0.1935(5) -0.0047(7) 0.3472(3) 0.0346(18) Uani 1 1 d .
C45 C -0.1480(6) 0.4882(6) 0.2598(4) 0.043(2) Uani 1 1 d .
H45A H -0.1791 0.4946 0.2962 0.051 Uiso 1 1 calc R
H45B H -0.2000 0.4907 0.2243 0.051 Uiso 1 1 calc R
C46 C -0.0728(6) 0.5789(7) 0.2571(4) 0.0417(19) Uani 1 1 d .
H46A H -0.0843 0.6356 0.2842 0.050 Uiso 1 1 calc R
H46B H -0.0760 0.6056 0.2159 0.050 Uiso 1 1 calc R
C47 C 0.0298(5) 0.5223(7) 0.2798(3) 0.0388(17) Uani 1 1 d .
H47A H 0.0708 0.5243 0.2476 0.047 Uiso 1 1 calc R
H47B H 0.0653 0.5590 0.3150 0.047 Uiso 1 1 calc R
C48 C 0.0136(5) 0.4109(6) 0.2968(3) 0.0342(16) Uani 1 1 d .
H48 H 0.0095 0.4086 0.3406 0.041 Uiso 1 1 calc R
C49 C 0.0862(5) 0.3311(7) 0.2841(3) 0.0364(17) Uani 1 1 d .
C50 C -0.0783(5) -0.1684(6) 0.0940(4) 0.0377(17) Uani 1 1 d .
H50A H -0.1436 -0.1566 0.0699 0.045 Uiso 1 1 calc R
H50B H -0.0775 -0.2358 0.1140 0.045 Uiso 1 1 calc R
C51 C 0.0084(6) -0.1589(6) 0.0536(3) 0.0370(17) Uani 1 1 d .
H51A H 0.0692 -0.1917 0.0739 0.044 Uiso 1 1 calc R
H51B H -0.0112 -0.1913 0.0140 0.044 Uiso 1 1 calc R
C52 C 0.0233(6) -0.0419(7) 0.0470(4) 0.0449(19) Uani 1 1 d .
H52A H -0.0209 -0.0155 0.0116 0.054 Uiso 1 1 calc R
H52B H 0.0917 -0.0272 0.0419 0.054 Uiso 1 1 calc R
C53 C -0.0004(5) 0.0096(7) 0.1054(3) 0.0333(16) Uani 1 1 d .
H53 H -0.0506 0.0641 0.0940 0.040 Uiso 1 1 calc R
C54 C 0.0849(6) 0.0557(6) 0.1426(3) 0.0368(17) Uani 1 1 d .
Cl1 Cl 0.58380(13) 0.76216(17) 0.20146(8) 0.0372(4) Uani 1 1 d .
Cl2 Cl 0.84106(14) 0.45458(16) 0.09319(8) 0.0378(4) Uani 1 1 d .
Cl3 Cl 0.68919(13) 0.02177(16) 0.98387(9) 0.0415(4) Uani 1 1 d .
Cl4 Cl 0.21622(14) 0.53874(16) 0.48007(8) 0.0414(4) Uani 1 1 d .
N1 N 0.6117(5) -0.0081(6) 0.3266(3) 0.0416(16) Uani 1 1 d .
H1A H 0.5762 -0.0329 0.2912 0.050 Uiso 1 1 calc R
N2 N 0.4878(4) 0.4896(5) 0.3180(3) 0.0344(14) Uani 1 1 d .
H2A H 0.4795 0.4388 0.3455 0.041 Uiso 1 1 calc R
N3 N 0.4558(4) 0.2309(5) 0.0644(3) 0.0369(15) Uani 1 1 d .
H3A H 0.4207 0.2830 0.0792 0.044 Uiso 1 1 calc R
N4 N 0.0778(4) -0.0425(6) 0.4247(3) 0.0359(14) Uani 1 1 d .
H4A H 0.1021 0.0218 0.4365 0.043 Uiso 1 1 calc R
N5 N -0.0909(5) 0.3848(5) 0.2610(3) 0.0359(14) Uani 1 1 d .
H5A H -0.0826 0.3708 0.2218 0.043 Uiso 1 1 calc R
N6 N -0.0487(5) -0.0799(5) 0.1401(3) 0.0351(14) Uani 1 1 d .
H6A H -0.0010 -0.1047 0.1703 0.042 Uiso 1 1 calc R
Ni1 Ni 0.27738(7) 0.01425(9) 0.22890(5) 0.0408(2) Uani 1 1 d .
Ni2 Ni 0.27138(7) 0.20672(9) 0.33581(4) 0.0411(2) Uani 1 1 d .
Ni3 Ni 0.19317(7) 0.25636(9) 0.18238(4) 0.0412(2) Uani 1 1 d .
O1 O 0.4205(4) 0.0298(4) 0.2783(2) 0.0361(11) Uani 1 1 d .
O2 O 0.3966(4) 0.1215(4) 0.3615(2) 0.0391(12) Uani 1 1 d .
O3 O 0.3585(4) 0.3304(4) 0.3110(3) 0.0445(13) Uani 1 1 d .
O4 O 0.2773(4) 0.3837(5) 0.2210(2) 0.0396(13) Uani 1 1 d .
O5 O 0.3118(4) 0.2281(4) 0.1352(2) 0.0376(12) Uani 1 1 d .
O6 O 0.3292(4) 0.0540(5) 0.1523(2) 0.0465(14) Uani 1 1 d .
O7 O 0.2320(4) -0.0458(5) 0.3055(2) 0.0390(12) Uani 1 1 d .
O8 O 0.1861(3) 0.0850(4) 0.3632(2) 0.0316(11) Uani 1 1 d .
O9 O 0.1509(4) 0.3060(4) 0.3265(2) 0.0352(11) Uani 1 1 d .
O10 O 0.0764(4) 0.3034(4) 0.2259(2) 0.0441(13) Uani 1 1 d .
O11 O 0.1015(3) 0.1467(4) 0.1347(2) 0.0356(12) Uani 1 1 d .
O12 O 0.1360(4) -0.0056(4) 0.1852(2) 0.0375(12) Uani 1 1 d .
O13 O 0.2410(4) 0.1622(4) 0.2501(2) 0.0412(13) Uani 1 1 d .
O14 O 0.3130(4) -0.1353(4) 0.2067(2) 0.0389(12) Uani 1 1 d .
H14C H 0.2628 -0.1638 0.1851 0.047 Uiso 1 1 d R
H14D H 0.3601 -0.1337 0.1875 0.058 Uiso 1 1 d R
O15 O 0.2961(4) 0.2686(5) 0.4266(2) 0.0495(14) Uani 1 1 d .
H15E H 0.2821 0.2224 0.4514 0.059 Uiso 1 1 d R
H15C H 0.2595 0.3220 0.4285 0.059 Uiso 1 1 d R
O16 O 0.1328(4) 0.3618(4) 0.1113(2) 0.0380(12) Uani 1 1 d .
H16C H 0.0792 0.3366 0.0916 0.046 Uiso 1 1 d R
H16A H 0.1736 0.3709 0.0881 0.057 Uiso 1 1 d R
O111 O 0.6970(4) 0.7831(4) 0.2354(2) 0.0468(14) Uani 1 1 d .
O112 O 0.5651(4) 0.8086(4) 0.1420(2) 0.0382(12) Uani 1 1 d .
O113 O 0.5750(4) 0.6581(4) 0.2019(2) 0.0335(11) Uani 1 1 d .
O114 O 0.5346(4) 0.8271(4) 0.2425(2) 0.0389(12) Uani 1 1 d .
O211 O 0.7606(4) 0.4348(5) 0.1279(2) 0.0438(13) Uani 1 1 d .
O212 O 0.8625(4) 0.5552(4) 0.0764(2) 0.0402(13) Uani 1 1 d .
O213 O 0.9308(4) 0.4190(4) 0.1344(2) 0.0355(11) Uani 1 1 d .
O214 O 0.8230(4) 0.3984(4) 0.0393(2) 0.0425(13) Uani 1 1 d .
O311 O 0.6733(4) 0.0866(5) 0.9347(2) 0.0430(13) Uani 1 1 d .
O312 O 0.6208(3) 0.0030(4) 1.0190(2) 0.0389(12) Uani 1 1 d .
O313 O 0.7786(4) 0.0506(4) 1.0208(2) 0.0400(12) Uani 1 1 d .
O314 O 0.6992(4) -0.0732(4) 0.9547(2) 0.0453(14) Uani 1 1 d .
O411 O 0.1822(4) 0.6101(4) 0.4294(2) 0.0378(12) Uani 1 1 d .
O412 O 0.3285(4) 0.5458(4) 0.47741(19) 0.0323(11) Uani 1 1 d .
O413 O 0.2124(4) 0.5836(4) 0.5315(2) 0.0356(11) Uani 1 1 d .
O414 O 0.1675(4) 0.4492(5) 0.4609(2) 0.0444(13) Uani 1 1 d .
O501 O 0.1677(11) 0.1356(14) 0.5718(7) 0.031(4) Uani 0.30 1 d P
H50C H 0.1376 0.1923 0.5769 0.037 Uiso 0.30 1 d PR
H50D H 0.1274 0.0844 0.5668 0.037 Uiso 0.30 1 d PR
O502 O 0.1003(10) 0.7623(15) 0.2119(7) 0.034(4) Uani 0.30 1 d P
H50R H 0.1054 0.7148 0.2390 0.041 Uiso 0.30 1 d PR
H50J H 0.0899 0.7346 0.1766 0.051 Uiso 0.30 1 d PR
O503 O 0.3945(10) 0.0672(12) 0.4913(6) 0.050(4) Uiso 0.40 1 d P
H51D H 0.4013 0.0907 0.4563 0.075 Uiso 0.40 1 d PR
H51E H 0.3360 0.0807 0.4983 0.075 Uiso 0.40 1 d PR
O504 O 0.2286(15) 0.7406(18) 0.0852(9) 0.060(5) Uiso 0.30 1 d P
H50L H 0.2636 0.6899 0.1014 0.073 Uiso 0.30 1 d PR
H50H H 0.2373 0.7475 0.0483 0.091 Uiso 0.30 1 d PR
O505 O 0.1951(13) 0.5807(13) 0.1589(8) 0.039(4) Uani 0.30 1 d P
H50N H 0.2059 0.5406 0.1301 0.058 Uiso 0.30 1 d PR
H50O H 0.1333 0.5798 0.1617 0.058 Uiso 0.30 1 d PR
O506 O 0.5572(10) 0.2112(13) 0.5074(6) 0.047(3) Uiso 0.40 1 d P
H50F H 0.5197 0.2635 0.5105 0.071 Uiso 0.40 1 d PR
H50G H 0.5293 0.1562 0.5181 0.071 Uiso 0.40 1 d PR

loop_
_atom_site_aniso_label
_atom_site_aniso_U_11
_atom_site_aniso_U_22
_atom_site_aniso_U_33
_atom_site_aniso_U_23
_atom_site_aniso_U_13
_atom_site_aniso_U_12
C1 0.045(5) 0.055(6) 0.029(4) -0.009(4) 0.004(3) 0.008(4)
C2 0.056(5) 0.033(5) 0.040(4) -0.001(4) 0.005(3) 0.010(4)
C3 0.042(4) 0.043(5) 0.032(4) -0.013(3) 0.002(3) 0.003(4)
C4 0.067(6) 0.050(6) 0.046(5) -0.003(4) 0.001(4) 0.006(5)
C5 0.038(4) 0.033(4) 0.037(4) -0.010(3) 0.007(3) -0.018(3)
C6 0.047(5) 0.033(4) 0.032(4) 0.002(3) -0.007(3) -0.001(4)
C7 0.034(4) 0.035(5) 0.050(4) 0.013(4) 0.013(3) 0.000(3)
C8 0.049(5) 0.052(6) 0.030(4) 0.010(4) 0.000(3) 0.009(4)
C9 0.067(6) 0.028(5) 0.069(6) -0.008(4) 0.018(5) -0.020(4)
C10 0.058(5) 0.038(5) 0.051(5) -0.015(4) 0.002(4) 0.014(4)
C11 0.051(5) 0.038(5) 0.057(5) 0.020(4) 0.022(4) 0.008(4)
C12 0.032(4) 0.054(6) 0.035(4) -0.010(4) 0.010(3) -0.012(3)
C13 0.027(4) 0.044(5) 0.053(5) -0.004(4) 0.004(3) -0.005(3)
C14 0.041(4) 0.024(4) 0.063(5) -0.017(4) 0.017(4) -0.003(3)
C15 0.048(5) 0.037(5) 0.051(5) -0.015(4) 0.014(4) -0.007(4)
C16 0.039(4) 0.037(4) 0.051(4) -0.012(4) 0.009(3) -0.012(4)
C17 0.036(4) 0.026(4) 0.027(3) -0.007(3) -0.001(3) -0.006(3)
C18 0.043(4) 0.046(5) 0.039(4) 0.011(4) 0.023(3) 0.011(4)
C19 0.057(5) 0.034(4) 0.046(4) 0.009(4) 0.029(4) 0.019(4)
C20 0.036(4) 0.063(6) 0.045(4) 0.013(4) 0.011(3) -0.014(4)
C21 0.036(4) 0.031(4) 0.054(5) -0.004(4) 0.001(3) 0.000(3)
C22 0.042(4) 0.036(5) 0.043(4) -0.004(4) 0.003(4) 0.003(4)
C23 0.055(5) 0.037(5) 0.042(4) -0.012(4) -0.010(3) -0.004(4)
C24 0.038(4) 0.058(6) 0.053(5) -0.015(5) -0.007(3) 0.002(4)
C25 0.077(6) 0.051(6) 0.023(3) -0.002(4) -0.005(4) 0.037(5)
C26 0.035(4) 0.037(4) 0.041(4) 0.006(3) 0.013(3) 0.022(3)
C27 0.034(4) 0.040(5) 0.054(5) -0.005(4) 0.010(3) -0.015(4)
C28 0.038(4) 0.039(5) 0.034(4) -0.015(3) 0.002(3) 0.009(4)
C29 0.050(5) 0.038(5) 0.041(4) -0.009(4) 0.020(4) -0.010(4)
C30 0.042(4) 0.047(5) 0.040(4) -0.001(4) 0.010(3) -0.001(4)
C31 0.043(4) 0.048(5) 0.035(4) -0.001(4) 0.003(3) -0.006(4)
C32 0.050(4) 0.031(4) 0.035(4) -0.010(3) 0.003(3) 0.006(4)
C33 0.045(4) 0.042(5) 0.039(4) -0.010(4) 0.010(3) 0.004(4)
C34 0.049(4) 0.046(5) 0.024(3) 0.015(4) 0.017(3) -0.003(4)
C35 0.036(4) 0.025(4) 0.052(4) 0.014(3) 0.013(3) 0.010(3)
C36 0.046(5) 0.036(5) 0.071(6) 0.002(4) 0.039(4) 0.010(4)
C37 0.028(4) 0.042(5) 0.044(4) 0.004(3) 0.011(3) -0.002(3)
C38 0.044(4) 0.032(4) 0.029(3) 0.020(3) 0.001(3) 0.014(3)
C39 0.032(4) 0.038(5) 0.037(4) -0.009(3) 0.014(3) 0.012(3)
C40 0.056(5) 0.050(5) 0.031(4) -0.010(4) 0.020(4) 0.022(4)
C41 0.039(4) 0.037(5) 0.040(4) -0.015(3) -0.020(3) 0.005(4)
C42 0.045(4) 0.053(5) 0.032(4) -0.022(4) 0.008(3) -0.004(4)
C43 0.029(4) 0.031(4) 0.041(4) -0.001(3) 0.009(3) 0.006(3)
C44 0.029(4) 0.057(6) 0.019(3) -0.010(3) 0.005(3) -0.001(3)
C45 0.036(4) 0.045(5) 0.049(4) -0.029(4) 0.016(3) -0.019(4)
C46 0.036(4) 0.042(5) 0.050(5) -0.011(4) 0.016(3) 0.005(4)
C47 0.038(4) 0.041(5) 0.036(4) -0.002(4) 0.005(3) -0.009(4)
C48 0.031(4) 0.034(4) 0.037(4) -0.011(3) 0.001(3) 0.000(3)
C49 0.040(4) 0.049(5) 0.020(3) 0.005(3) 0.004(3) -0.002(4)
C50 0.027(4) 0.036(4) 0.053(4) 0.000(4) 0.017(3) -0.001(3)
C51 0.044(4) 0.031(4) 0.039(4) -0.003(3) 0.016(3) 0.002(3)
C52 0.044(4) 0.039(5) 0.054(5) 0.017(4) 0.014(4) 0.002(4)
C53 0.038(4) 0.039(4) 0.025(3) -0.014(3) 0.013(3) 0.003(3)
C54 0.045(4) 0.021(4) 0.044(4) -0.001(3) 0.005(3) -0.008(3)
Cl1 0.0367(9) 0.0436(11) 0.0316(8) 0.0041(8) 0.0061(7) 0.0014(9)
Cl2 0.0390(10) 0.0418(11) 0.0351(9) -0.0053(8) 0.0138(7) -0.0005(8)
Cl3 0.0398(10) 0.0381(11) 0.0492(10) 0.0150(9) 0.0152(8) -0.0012(9)
Cl4 0.0415(10) 0.0396(11) 0.0419(10) -0.0077(8) 0.0034(8) -0.0043(9)
N1 0.046(4) 0.048(5) 0.030(3) -0.004(3) 0.005(3) 0.004(3)
N2 0.043(4) 0.023(3) 0.034(3) 0.009(3) -0.004(3) -0.002(3)
N3 0.037(3) 0.037(4) 0.040(3) 0.003(3) 0.018(3) 0.001(3)
N4 0.029(3) 0.045(4) 0.034(3) -0.003(3) 0.003(2) 0.006(3)
N5 0.047(4) 0.033(4) 0.026(3) 0.004(3) 0.004(3) -0.004(3)
N6 0.042(4) 0.036(4) 0.027(3) -0.001(3) 0.005(3) 0.011(3)
Ni1 0.0397(5) 0.0404(6) 0.0417(5) -0.0004(5) 0.0038(4) 0.0025(5)
Ni2 0.0401(5) 0.0407(6) 0.0415(5) 0.0010(5) 0.0034(4) 0.0015(5)
Ni3 0.0409(5) 0.0412(6) 0.0403(5) -0.0007(5) 0.0032(4) -0.0003(5)
O1 0.046(3) 0.033(3) 0.028(2) 0.007(2) -0.001(2) 0.003(2)
O2 0.038(3) 0.038(3) 0.042(3) 0.005(2) 0.009(2) -0.005(2)
O3 0.044(3) 0.034(3) 0.057(3) -0.004(3) 0.014(3) 0.008(3)
O4 0.025(3) 0.043(3) 0.049(3) -0.002(2) 0.001(2) 0.006(2)
O5 0.038(3) 0.038(4) 0.038(3) -0.004(2) 0.009(2) 0.000(2)
O6 0.050(3) 0.040(4) 0.048(3) 0.001(3) 0.002(3) 0.000(3)
O7 0.043(3) 0.048(3) 0.032(3) 0.001(2) 0.025(2) -0.001(3)
O8 0.033(3) 0.032(3) 0.032(2) -0.007(2) 0.011(2) 0.006(2)
O9 0.041(3) 0.033(3) 0.029(2) 0.000(2) -0.001(2) -0.005(2)
O10 0.045(3) 0.037(3) 0.054(3) 0.002(3) 0.017(3) 0.001(3)
O11 0.025(2) 0.042(3) 0.038(3) 0.000(2) -0.001(2) 0.001(2)
O12 0.047(3) 0.029(3) 0.035(3) -0.004(2) 0.002(2) 0.004(2)
O13 0.060(3) 0.029(3) 0.027(2) -0.002(2) -0.014(2) -0.017(3)
O14 0.041(3) 0.042(3) 0.038(3) -0.001(2) 0.018(2) 0.005(2)
O15 0.068(4) 0.029(3) 0.049(3) 0.009(3) 0.001(3) 0.003(3)
O16 0.054(3) 0.032(3) 0.027(2) -0.007(2) 0.002(2) -0.009(2)
O111 0.056(3) 0.037(3) 0.047(3) 0.000(3) 0.003(3) 0.005(3)
O112 0.046(3) 0.046(3) 0.028(2) -0.003(2) 0.021(2) -0.005(2)
O113 0.036(3) 0.034(3) 0.033(2) -0.004(2) 0.013(2) 0.000(2)
O114 0.044(3) 0.043(3) 0.028(2) 0.009(2) 0.000(2) -0.005(3)
O211 0.039(3) 0.050(4) 0.045(3) -0.001(3) 0.013(2) -0.013(3)
O212 0.040(3) 0.044(3) 0.034(3) -0.002(2) -0.004(2) 0.000(2)
O213 0.037(3) 0.036(3) 0.031(2) 0.011(2) -0.002(2) 0.000(2)
O214 0.048(3) 0.039(3) 0.040(3) 0.001(2) 0.005(2) -0.007(3)
O311 0.044(3) 0.039(3) 0.049(3) 0.001(3) 0.014(2) -0.009(3)
O312 0.028(2) 0.041(3) 0.046(3) 0.005(3) -0.001(2) -0.005(2)
O313 0.040(3) 0.034(3) 0.045(3) 0.006(2) 0.004(2) 0.003(2)
O314 0.055(3) 0.041(3) 0.037(3) 0.006(2) 0.000(2) -0.003(3)
O411 0.043(3) 0.042(3) 0.033(3) -0.003(2) 0.022(2) -0.001(2)
O412 0.042(3) 0.033(3) 0.023(2) -0.004(2) 0.0104(19) -0.005(2)
O413 0.039(3) 0.027(3) 0.039(3) 0.004(2) 0.001(2) -0.003(2)
O414 0.045(3) 0.041(3) 0.049(3) 0.002(3) 0.015(3) -0.003(3)
O501 0.019(7) 0.035(10) 0.037(8) -0.007(7) -0.002(6) -0.005(7)
O502 0.024(8) 0.041(10) 0.038(8) 0.006(8) 0.005(6) -0.001(8)
O505 0.046(10) 0.020(9) 0.053(10) -0.008(8) 0.020(8) 0.009(8)

loop_
_atom_type_symbol
_atom_type_description
_atom_type_scat_dispersion_real
_atom_type_scat_dispersion_imag
_atom_type_scat_source
C C 0.0033 0.0016 'International Tables Vol C Tables 4.2.6.8 and 6.1.1.4'
H H 0.0000 0.0000 'International Tables Vol C Tables 4.2.6.8 and 6.1.1.4'
N N 0.0061 0.0033 'International Tables Vol C Tables 4.2.6.8 and 6.1.1.4'
O O 0.0106 0.0060 'International Tables Vol C Tables 4.2.6.8 and 6.1.1.4'
Cl Cl 0.1484 0.1585 'International Tables Vol C Tables 4.2.6.8 and 6.1.1.4'
Ni Ni 0.3393 1.1124 'International Tables Vol C Tables 4.2.6.8 and 6.1.1.4'

loop_
_geom_angle_atom_site_label_1
_geom_angle_atom_site_label_2
_geom_angle_atom_site_label_3
_geom_angle
C2 C1 C6 122.1(8)
C2 C1 C10 117.2(6)
C6 C1 C10 118.5(7)
C3 C2 C1 120.2(7)
C3 C2 C8 119.4(7)
C1 C2 C8 119.9(7)
C2 C3 C4 122.0(8)
C2 C3 C11 116.7(6)
C4 C3 C11 120.3(8)
C5 C4 C3 114.8(8)
C5 C4 C9 118.3(7)
C3 C4 C9 126.6(8)
C6 C5 C4 125.1(7)
C6 C5 C12 114.5(7)
C4 C5 C12 120.1(8)
C5 C6 C1 115.5(7)
C5 C6 C7 123.9(6)
C1 C6 C7 120.6(7)
C6 C7 H7A 109.5
C6 C7 H7B 109.5
H7A C7 H7B 109.5
C6 C7 H7C 109.5
H7A C7 H7C 109.5
H7B C7 H7C 109.5
C2 C8 H8A 109.5
C2 C8 H8B 109.5
H8A C8 H8B 109.5
C2 C8 H8C 109.5
H8A C8 H8C 109.5
H8B C8 H8C 109.5
C4 C9 H9A 109.5
C4 C9 H9B 109.5
H9A C9 H9B 109.5
C4 C9 H9C 109.5
H9A C9 H9C 109.5
H9B C9 H9C 109.5
N1 C10 C1 113.8(7)
N1 C10 H10A 108.8
C1 C10 H10A 108.8
N1 C10 H10B 108.8
C1 C10 H10B 108.8
H10A C10 H10B 107.7
N2 C11 C3 111.6(7)
N2 C11 H11A 109.3
C3 C11 H11A 109.3
N2 C11 H11B 109.3
C3 C11 H11B 109.3
H11A C11 H11B 108.0
N3 C12 C5 114.3(6)
N3 C12 H12A 108.7
C5 C12 H12A 108.7
N3 C12 H12B 108.7
C5 C12 H12B 108.7
H12A C12 H12B 107.6
N1 C13 C14 100.4(6)
N1 C13 H13A 111.7
C14 C13 H13A 111.7
N1 C13 H13B 111.7
C14 C13 H13B 111.7
H13A C13 H13B 109.5
C15 C14 C13 109.9(7)
C15 C14 H14A 109.7
C13 C14 H14A 109.7
C15 C14 H14B 109.7
C13 C14 H14B 109.7
H14A C14 H14B 108.2
C14 C15 C16 103.9(6)
C14 C15 H15A 111.0
C16 C15 H15A 111.0
C14 C15 H15B 111.0
C16 C15 H15B 111.0
H15A C15 H15B 109.0
N1 C16 C15 106.0(7)
N1 C16 C17 110.9(6)
C15 C16 C17 110.0(6)
N1 C16 H16 110.0
C15 C16 H16 110.0
C17 C16 H16 110.0
O2 C17 O1 129.0(7)
O2 C17 C16 116.9(6)
O1 C17 C16 113.7(6)
N2 C18 C19 105.9(7)
N2 C18 H18A 110.6
C19 C18 H18A 110.6
N2 C18 H18B 110.6
C19 C18 H18B 110.6
H18A C18 H18B 108.7
C20 C19 C18 108.2(7)
C20 C19 H19 125.9
C18 C19 H19 125.9
C19 C20 C21 100.0(6)
C19 C20 H20A 111.8
C21 C20 H20A 111.8
C19 C20 H20B 111.8
C21 C20 H20B 111.8
H20A C20 H20B 109.5
N2 C21 C22 109.7(6)
N2 C21 C20 104.1(6)
C22 C21 C20 107.8(6)
N2 C21 H21 111.6
C22 C21 H21 111.6
C20 C21 H21 111.6
O3 C22 O4 128.9(8)
O3 C22 C21 118.6(7)
O4 C22 C21 112.3(7)
N3 C23 C24 102.5(6)
N3 C23 H23A 111.3
C24 C23 H23A 111.3
N3 C23 H23B 111.3
C24 C23 H23B 111.3
H23A C23 H23B 109.2
C25 C24 C23 100.7(7)
C25 C24 H24 129.7
C23 C24 H24 129.7
C24 C25 C26 116.3(9)
C24 C25 H25 121.8
C26 C25 H25 121.8
C25 C26 C27 114.4(7)
C25 C26 N3 101.2(6)
C27 C26 N3 108.5(6)
C25 C26 H26 110.8
C27 C26 H26 110.8
N3 C26 H26 110.8
O5 C27 O6 125.7(7)
O5 C27 C26 120.2(7)
O6 C27 C26 113.5(7)
C29 C28 C33 120.0
C29 C28 C37 119.6(4)
C33 C28 C37 120.1(4)
C28 C29 C30 120.0
C28 C29 C34 121.3(4)
C30 C29 C34 118.4(4)
C31 C30 C29 120.0
C31 C30 C39 118.1(4)
C29 C30 C39 118.7(4)
C30 C31 C32 120.0
C30 C31 C35 119.5(4)
C32 C31 C35 120.4(4)
C33 C32 C31 120.0
C33 C32 C38 118.3(4)
C31 C32 C38 121.6(4)
C32 C33 C28 120.0
C32 C33 C36 118.8(5)
C28 C33 C36 120.8(4)
C29 C34 H34A 109.5
C29 C34 H34B 109.5
H34A C34 H34B 109.5
C29 C34 H34C 109.5
H34A C34 H34C 109.5
H34B C34 H34C 109.5
C31 C35 H35A 109.5
C31 C35 H35B 109.5
H35A C35 H35B 109.5
C31 C35 H35C 109.5
H35A C35 H35C 109.5
H35B C35 H35C 109.5
C33 C36 H36A 109.5
C33 C36 H36B 109.5
H36A C36 H36B 109.5
C33 C36 H36C 109.5
H36A C36 H36C 109.5
H36B C36 H36C 109.5
N4 C37 C28 114.5(5)
N4 C37 H37A 108.6
C28 C37 H37A 108.6
N4 C37 H37B 108.6
C28 C37 H37B 108.6
H37A C37 H37B 107.6
N6 C38 C32 114.5(6)
N6 C38 H38A 108.6
C32 C38 H38A 108.6
N6 C38 H38B 108.6
C32 C38 H38B 108.6
H38A C38 H38B 107.6
N5 C39 C30 119.3(5)
N5 C39 H39A 107.5
C30 C39 H39A 107.5
N5 C39 H39B 107.5
C30 C39 H39B 107.5
H39A C39 H39B 107.0
C41 C40 N4 103.1(6)
C41 C40 H40A 111.2
N4 C40 H40A 111.2
C41 C40 H40B 111.2
N4 C40 H40B 111.2
H40A C40 H40B 109.1
C40 C41 C42 114.0(6)
C40 C41 H41A 108.8
C42 C41 H41A 108.8
C40 C41 H41B 108.8
C42 C41 H41B 108.8
H41A C41 H41B 107.7
C43 C42 C41 99.8(6)
C43 C42 H42A 111.8
C41 C42 H42A 111.8
C43 C42 H42B 111.8
C41 C42 H42B 111.8
H42A C42 H42B 109.5
C42 C43 C44 106.1(6)
C42 C43 N4 110.0(6)
C44 C43 N4 108.5(6)
C42 C43 H43 110.7
C44 C43 H43 110.7
N4 C43 H43 110.7
O8 C44 O7 132.9(7)
O8 C44 C43 118.5(6)
O7 C44 C43 108.6(7)
N5 C45 C46 108.3(6)
N5 C45 H45A 110.0
C46 C45 H45A 110.0
N5 C45 H45B 110.0
C46 C45 H45B 110.0
H45A C45 H45B 108.4
C45 C46 C47 101.3(7)
C45 C46 H46A 111.5
C47 C46 H46A 111.5
C45 C46 H46B 111.5
C47 C46 H46B 111.5
H46A C46 H46B 109.3
C48 C47 C46 111.1(6)
C48 C47 H47A 109.4
C46 C47 H47A 109.4
C48 C47 H47B 109.4
C46 C47 H47B 109.4
H47A C47 H47B 108.0
C49 C48 C47 118.8(6)
C49 C48 N5 109.6(6)
C47 C48 N5 103.6(6)
C49 C48 H48 108.1
C47 C48 H48 108.1
N5 C48 H48 108.1
O9 C49 O10 128.8(7)
O9 C49 C48 117.0(6)
O10 C49 C48 113.9(6)
N6 C50 C51 100.3(6)
N6 C50 H50A 111.7
C51 C50 H50A 111.7
N6 C50 H50B 111.7
C51 C50 H50B 111.7
H50A C50 H50B 109.5
C52 C51 C50 104.6(6)
C52 C51 H51A 110.8
C50 C51 H51A 110.8
C52 C51 H51B 110.8
C50 C51 H51B 110.8
H51A C51 H51B 108.9
C51 C52 C53 107.1(6)
C51 C52 H52A 110.3
C53 C52 H52A 110.3
C51 C52 H52B 110.3
C53 C52 H52B 110.3
H52A C52 H52B 108.5
C54 C53 C52 113.8(6)
C54 C53 N6 112.2(6)
C52 C53 N6 104.9(6)
C54 C53 H53 108.6
C52 C53 H53 108.6
N6 C53 H53 108.6
O11 C54 O12 125.6(7)
O11 C54 C53 117.8(7)
O12 C54 C53 116.4(6)
O113 Cl1 O112 114.7(3)
O113 Cl1 O114 120.7(3)
O112 Cl1 O114 107.6(3)
O113 Cl1 O111 103.9(3)
O112 Cl1 O111 112.0(3)
O114 Cl1 O111 96.2(3)
O214 Cl2 O212 105.5(3)
O214 Cl2 O211 108.8(3)
O212 Cl2 O211 120.8(3)
O214 Cl2 O213 113.0(3)
O212 Cl2 O213 105.5(3)
O211 Cl2 O213 103.5(3)
O312 Cl3 O311 123.0(3)
O312 Cl3 O314 104.0(4)
O311 Cl3 O314 100.2(3)
O312 Cl3 O313 109.0(3)
O311 Cl3 O313 108.7(3)
O314 Cl3 O313 111.2(3)
O413 Cl4 O414 124.7(3)
O413 Cl4 O411 110.4(3)
O414 Cl4 O411 102.1(3)
O413 Cl4 O412 100.8(3)
O414 Cl4 O412 118.3(3)
O411 Cl4 O412 97.3(3)
C16 N1 C13 108.3(6)
C16 N1 C10 116.1(6)
C13 N1 C10 107.7(6)
C16 N1 H1A 108.2
C13 N1 H1A 108.2
C10 N1 H1A 108.2
C11 N2 C21 119.4(6)
C11 N2 C18 108.9(6)
C21 N2 C18 107.3(6)
C11 N2 H2A 106.9
C21 N2 H2A 106.9
C18 N2 H2A 106.9
C26 N3 C23 107.9(6)
C26 N3 C12 111.9(6)
C23 N3 C12 114.8(5)
C26 N3 H3A 107.3
C23 N3 H3A 107.3
C12 N3 H3A 107.3
C37 N4 C40 110.7(6)
C37 N4 C43 121.5(5)
C40 N4 C43 101.6(5)
C37 N4 H4A 107.4
C40 N4 H4A 107.4
C43 N4 H4A 107.4
C39 N5 C45 114.0(5)
C39 N5 C48 117.4(6)
C45 N5 C48 104.0(6)
C39 N5 H5A 107.0
C45 N5 H5A 107.0
C48 N5 H5A 107.0
C38 N6 C50 110.7(6)
C38 N6 C53 114.5(6)
C50 N6 C53 107.3(5)
C38 N6 H6A 108.1
C50 N6 H6A 108.1
C53 N6 H6A 108.1
O6 Ni1 O12 93.4(2)
O6 Ni1 O13 95.1(2)
O12 Ni1 O13 89.0(2)
O6 Ni1 O7 172.3(2)
O12 Ni1 O7 87.9(2)
O13 Ni1 O7 92.5(2)
O6 Ni1 O14 84.6(2)
O12 Ni1 O14 90.5(2)
O13 Ni1 O14 179.4(2)
O7 Ni1 O14 87.8(2)
O6 Ni1 O1 89.9(2)
O12 Ni1 O1 176.5(2)
O13 Ni1 O1 91.7(2)
O7 Ni1 O1 88.7(2)
O14 Ni1 O1 88.9(2)
O13 Ni2 O2 98.8(2)
O13 Ni2 O9 92.3(2)
O2 Ni2 O9 168.8(2)
O13 Ni2 O8 91.3(2)
O2 Ni2 O8 89.7(2)
O9 Ni2 O8 91.33(19)
O13 Ni2 O3 90.4(2)
O2 Ni2 O3 89.9(2)
O9 Ni2 O3 88.7(2)
O8 Ni2 O3 178.3(2)
O13 Ni2 O15 174.4(2)
O2 Ni2 O15 86.3(2)
O9 Ni2 O15 82.5(2)
O8 Ni2 O15 90.9(2)
O3 Ni2 O15 87.5(2)
O13 Ni3 O11 94.2(2)
O13 Ni3 O10 90.4(2)
O11 Ni3 O10 89.6(2)
O13 Ni3 O5 95.1(2)
O11 Ni3 O5 94.3(2)
O10 Ni3 O5 172.9(2)
O13 Ni3 O4 94.2(2)
O11 Ni3 O4 171.5(2)
O10 Ni3 O4 89.4(2)
O5 Ni3 O4 85.8(2)
O13 Ni3 O16 176.2(2)
O11 Ni3 O16 85.6(2)
O10 Ni3 O16 85.8(2)
O5 Ni3 O16 88.6(2)
O4 Ni3 O16 86.0(2)
C17 O1 Ni1 127.1(5)
C17 O2 Ni2 131.6(5)
C22 O3 Ni2 129.4(6)
C22 O4 Ni3 131.1(5)
C27 O5 Ni3 126.8(5)
C27 O6 Ni1 135.3(5)
C44 O7 Ni1 132.2(6)
C44 O8 Ni2 123.3(4)
C49 O9 Ni2 134.6(5)
C49 O10 Ni3 124.4(5)
C54 O11 Ni3 134.4(5)
C54 O12 Ni1 127.7(5)
Ni3 O13 Ni2 123.8(3)
Ni3 O13 Ni1 117.5(2)
Ni2 O13 Ni1 118.2(3)
Ni1 O14 H14C 109.8
Ni1 O14 H14D 109.4
H14C O14 H14D 109.8
Ni2 O15 H15E 109.4
Ni2 O15 H15C 109.9
H15E O15 H15C 109.7
Ni3 O16 H16C 109.6
Ni3 O16 H16A 109.5
H16C O16 H16A 109.8
H50C O501 H50D 111.4
H50R O502 H50J 109.5
H51D O503 H51E 109.5
H50L O504 H50H 109.5
H50N O505 H50O 109.5
H50F O506 H50G 109.5

loop_
_geom_bond_atom_site_label_1
_geom_bond_atom_site_label_2
_geom_bond_distance
C1 C2 1.391(12)
C1 C6 1.441(10)
C1 C10 1.586(12)
C2 C3 1.371(12)
C2 C8 1.549(10)
C3 C4 1.463(11)
C3 C11 1.600(12)
C4 C5 1.420(12)
C4 C9 1.562(13)
C5 C6 1.404(11)
C5 C12 1.540(9)
C6 C7 1.522(11)
C7 H7A 0.9600
C7 H7B 0.9600
C7 H7C 0.9600
C8 H8A 0.9600
C8 H8B 0.9600
C8 H8C 0.9600
C9 H9A 0.9600
C9 H9B 0.9600
C9 H9C 0.9600
C10 N1 1.575(11)
C10 H10A 0.9700
C10 H10B 0.9700
C11 N2 1.476(9)
C11 H11A 0.9700
C11 H11B 0.9700
C12 N3 1.526(9)
C12 H12A 0.9700
C12 H12B 0.9700
C13 N1 1.527(10)
C13 C14 1.561(11)
C13 H13A 0.9700
C13 H13B 0.9700
C14 C15 1.491(11)
C14 H14A 0.9700
C14 H14B 0.9700
C15 C16 1.505(12)
C15 H15A 0.9700
C15 H15B 0.9700
C16 N1 1.442(9)
C16 C17 1.565(11)
C16 H16 0.9800
C17 O2 1.223(8)
C17 O1 1.271(8)
C18 N2 1.519(10)
C18 C19 1.528(11)
C18 H18A 0.9700
C18 H18B 0.9700
C19 C20 1.497(12)
C19 H19 0.9300
C20 C21 1.620(12)
C20 H20A 0.9700
C20 H20B 0.9700
C21 N2 1.483(9)
C21 C22 1.527(11)
C21 H21 0.9800
C22 O3 1.203(10)
C22 O4 1.264(9)
C23 N3 1.513(9)
C23 C24 1.555(11)
C23 H23A 0.9700
C23 H23B 0.9700
C24 C25 1.437(13)
C24 H24 0.9300
C25 C26 1.457(11)
C25 H25 0.9300
C26 C27 1.486(10)
C26 N3 1.503(10)
C26 H26 0.9800
C27 O5 1.220(10)
C27 O6 1.329(10)
C28 C29 1.3900
C28 C33 1.3900
C28 C37 1.559(8)
C29 C30 1.3900
C29 C34 1.554(8)
C30 C31 1.3900
C30 C39 1.527(8)
C31 C32 1.3900
C31 C35 1.525(7)
C32 C33 1.3900
C32 C38 1.582(8)
C33 C36 1.564(9)
C34 H34A 0.9600
C34 H34B 0.9600
C34 H34C 0.9600
C35 H35A 0.9600
C35 H35B 0.9600
C35 H35C 0.9600
C36 H36A 0.9600
C36 H36B 0.9600
C36 H36C 0.9600
C37 N4 1.538(9)
C37 H37A 0.9700
C37 H37B 0.9700
C38 N6 1.478(9)
C38 H38A 0.9700
C38 H38B 0.9700
C39 N5 1.463(10)
C39 H39A 0.9700
C39 H39B 0.9700
C40 C41 1.485(10)
C40 N4 1.550(10)
C40 H40A 0.9700
C40 H40B 0.9700
C41 C42 1.548(11)
C41 H41A 0.9700
C41 H41B 0.9700
C42 C43 1.534(11)
C42 H42A 0.9700
C42 H42B 0.9700
C43 C44 1.565(11)
C43 N4 1.573(8)
C43 H43 0.9800
C44 O8 1.211(9)
C44 O7 1.247(8)
C45 N5 1.533(10)
C45 C46 1.553(11)
C45 H45A 0.9700
C45 H45B 0.9700
C46 C47 1.579(11)
C46 H46A 0.9700
C46 H46B 0.9700
C47 C48 1.501(11)
C47 H47A 0.9700
C47 H47B 0.9700
C48 C49 1.476(10)
C48 N5 1.547(9)
C48 H48 0.9800
C49 O9 1.223(8)
C49 O10 1.324(9)
C50 N6 1.537(10)
C50 C51 1.590(9)
C50 H50A 0.9700
C50 H50B 0.9700
C51 C52 1.522(11)
C51 H51A 0.9700
C51 H51B 0.9700
C52 C53 1.531(10)
C52 H52A 0.9700
C52 H52B 0.9700
C53 C54 1.436(10)
C53 N6 1.579(10)
C53 H53 0.9800
C54 O11 1.205(9)
C54 O12 1.336(9)
Cl1 O113 1.338(5)
Cl1 O112 1.432(5)
Cl1 O114 1.467(6)
Cl1 O111 1.621(6)
Cl2 O214 1.381(6)
Cl2 O212 1.385(6)
Cl2 O211 1.452(5)
Cl2 O213 1.473(5)
Cl3 O312 1.323(5)
Cl3 O311 1.360(6)
Cl3 O314 1.394(6)
Cl3 O313 1.401(6)
Cl4 O413 1.284(5)
Cl4 O414 1.358(6)
Cl4 O411 1.465(6)
Cl4 O412 1.535(5)
N1 H1A 0.9100
N2 H2A 0.9100
N3 H3A 0.9100
N4 H4A 0.9100
N5 H5A 0.9100
N6 H6A 0.9100
Ni1 O6 2.002(6)
Ni1 O12 2.021(5)
Ni1 O13 2.031(6)
Ni1 O7 2.045(5)
Ni1 O14 2.054(5)
Ni1 O1 2.081(5)
Ni2 O13 1.963(5)
Ni2 O2 2.022(6)
Ni2 O9 2.054(5)
Ni2 O8 2.087(5)
Ni2 O3 2.100(6)
Ni2 O15 2.138(5)
Ni3 O13 1.954(5)
Ni3 O11 2.054(5)
Ni3 O10 2.069(5)
Ni3 O5 2.083(5)
Ni3 O4 2.095(6)
Ni3 O16 2.137(5)
O14 H14C 0.8500
O14 H14D 0.8201
O15 H15E 0.8500
O15 H15C 0.8500
O16 H16C 0.8500
O16 H16A 0.8200
O501 H50C 0.8499
O501 H50D 0.8500
O502 H50R 0.8499
O502 H50J 0.8500
O503 H51D 0.8501
O503 H51E 0.8499
O504 H50L 0.8500
O504 H50H 0.8499
O505 H50N 0.8499
O505 H50O 0.8500
O506 H50F 0.8500
O506 H50G 0.8500
